data_2014433
loop_
_publ_author_name
'Trujillo-Ferrara, Jose G.'
'Padilla-Mart\'inez, Itzia I.'
'Mart\'inez-Mart\'inez, Francisco J.'
'H\"opfl, Herbert'
'Farfan-Garc\'ia, Norberto'
'Garc\'ia-B\'aez, Efr\'en V.'

_publ_section_title
;
The E and Z isomers of 3-(benzoxazol-2-yl)prop-2-enoic acid
;
_journal_coden_ASTM ACSCEE
_journal_issue 10
_journal_name_full
;
 Acta Crystallographica, Section C: Crystal Structure Communications
;
_journal_page_first o722
_journal_page_last o726
_journal_paper_doi 10.1107/s0108270104017743
_journal_volume 60
_journal_year 2004
_chemical_formula_iupac 'C10 H7 N O3'
_chemical_formula_moiety 'C10 H7 N O3'
_chemical_formula_sum 'C10 H7 N O3'
_chemical_formula_weight 189.17
_space_group_IT_number 15
_symmetry_cell_setting monoclinic
_symmetry_space_group_name_Hall '-C 2yc'
_symmetry_space_group_name_H-M 'C 1 2/c 1'
_cell_angle_alpha 90.00
_cell_angle_beta 94.037(4)
_cell_angle_gamma 90.00
_cell_formula_units_Z 8
_cell_length_a 9.8191(19)
_cell_length_b 9.905(2)
_cell_length_c 18.320(4)
_cell_measurement_temperature 293(2)
_cell_volume 1777.4(6)
_diffrn_ambient_temperature 293(2)
_exptl_crystal_density_diffrn 1.414
_cod_depositor_comments
;
The following automatic conversions were performed:
'_symmetry_cell_setting' value 'Monoclinic' changed to 'monoclinic'
according to '/home/saulius/struct/CIF-dictionaries/cif_core.dic'
dictionary named 'cif_core.dic' version 2.4.1 from 2010-06-29.

Automatic conversion script
Id: cif_fix_enum 1527 2010-12-29 10:47:43Z saulius 
;
_cod_original_sg_symbol_H-M 'C 2/c'
_cod_database_code 2014433

loop_
_symmetry_equiv_pos_as_xyz
x,y,z
-x,y,1/2-z
-x,-y,-z
x,-y,1/2+z
1/2+x,1/2+y,z
1/2-x,1/2+y,1/2-z
1/2-x,1/2-y,-z
1/2+x,1/2-y,1/2+z

loop_
_atom_site_aniso_label
_atom_site_aniso_U_11
_atom_site_aniso_U_22
_atom_site_aniso_U_33
_atom_site_aniso_U_12
_atom_site_aniso_U_13
_atom_site_aniso_U_23
O1' 0.0533(7) 0.0395(7) 0.0540(8) -0.0028(5) 0.0104(6) 0.0039(5)
O1A 0.0614(9) 0.0454(8) 0.0803(10) -0.0028(7) 0.0232(7) 0.0067(7)
O1B 0.0997(12) 0.0521(9) 0.0929(12) 0.0068(8) 0.0371(10) -0.0028(8)
N3' 0.0427(8) 0.0393(8) 0.0640(10) 0.0004(7) 0.0142(7) -0.0005(7)
C1 0.0562(11) 0.0468(11) 0.0433(10) -0.0030(9) 0.0037(8) -0.0051(8)
C2 0.0600(12) 0.0590(12) 0.0433(10) 0.0000(10) 0.0105(8) 0.0050(9)
C2' 0.0442(9) 0.0373(9) 0.0565(11) 0.0019(8) 0.0150(8) 0.0044(8)
C3 0.0569(11) 0.0472(10) 0.0545(11) -0.0013(9) 0.0173(9) 0.0093(9)
C4' 0.0487(11) 0.0621(13) 0.0823(16) 0.0029(10) 0.0025(10) -0.0165(12)
C5' 0.0585(13) 0.0961(19) 0.0682(15) 0.0169(13) -0.0067(11) -0.0203(13)
C6' 0.0613(14) 0.0942(19) 0.0571(13) 0.0239(13) 0.0019(10) 0.0049(12)
C7' 0.0568(12) 0.0618(13) 0.0619(12) 0.0130(10) 0.0093(10) 0.0107(10)
C8' 0.0419(9) 0.0449(10) 0.0527(11) 0.0097(8) 0.0070(8) -0.0013(8)
C9' 0.0392(9) 0.0466(10) 0.0596(12) 0.0088(8) 0.0105(8) -0.0040(9)

loop_
_atom_site_label
_atom_site_fract_x
_atom_site_fract_y
_atom_site_fract_z
_atom_site_U_iso_or_equiv
_atom_site_thermal_displace_type
_atom_site_calc_flag
_atom_site_refinement_flags
_atom_site_occupancy
_atom_site_type_symbol
O1' 0.22231(13) 0.47504(12) 0.05292(7) 0.0486(4) Uani . . 1.000 O
O1A 0.48568(14) 0.57351(13) 0.13708(8) 0.0615(5) Uani . . 1.000 O
O1B 0.33365(18) 0.71816(15) 0.17534(9) 0.0801(6) Uani . . 1.000 O
N3' 0.11006(14) 0.28418(15) 0.07418(9) 0.0482(5) Uani . . 1.000 N
C1 0.3773(2) 0.60559(19) 0.17063(10) 0.0488(6) Uani . . 1.000 C
C2 0.3145(2) 0.4896(2) 0.20736(10) 0.0538(7) Uani . . 1.000 C
C2' 0.18735(18) 0.38027(17) 0.10189(10) 0.0455(6) Uani . . 1.000 C
C3 0.2335(2) 0.39429(19) 0.17792(10) 0.0522(6) Uani . . 1.000 C
C4' 0.0151(2) 0.2510(2) -0.05751(13) 0.0645(8) Uani . . 1.000 C
C5' 0.0144(2) 0.3112(3) -0.12498(14) 0.0748(9) Uani . . 1.000 C
C6' 0.0841(2) 0.4301(3) -0.13600(12) 0.0710(9) Uani . . 1.000 C
C7' 0.1591(2) 0.4950(2) -0.08002(11) 0.0599(7) Uani . . 1.000 C
C8' 0.15859(18) 0.43348(19) -0.01291(10) 0.0463(6) Uani . . 1.000 C
C9' 0.08944(18) 0.31515(19) -0.00027(11) 0.0481(6) Uani . . 1.000 C
H1A 0.51842 0.64177 0.12002 0.0738 Uiso . . 1.000 H
H2 0.33476 0.48313 0.25759 0.0645 Uiso . . 1.000 H
H3 0.20327 0.32945 0.20973 0.0627 Uiso . . 1.000 H
H4' -0.03199 0.17117 -0.05044 0.0774 Uiso . . 1.000 H
H5' -0.03436 0.27086 -0.16452 0.0898 Uiso . . 1.000 H
H6' 0.08024 0.46736 -0.18269 0.0852 Uiso . . 1.000 H
H7' 0.20654 0.57467 -0.08721 0.0719 Uiso . . 1.000 H

loop_
_geom_bond_atom_site_label_1
_geom_bond_atom_site_label_2
_geom_bond_site_symmetry_1
_geom_bond_site_symmetry_2
_geom_bond_distance
_geom_bond_publ_flag
O1' C2' . . 1.359(2) yes
O1' C8' . . 1.382(2) yes
O1A C1 . . 1.305(2) yes
O1B C1 . . 1.200(2) yes
O1A H1A . . 0.8199 no
N3' C2' . . 1.298(2) yes
N3' C9' . . 1.399(3) yes
C1 C2 . . 1.487(3) no
C2 C3 . . 1.324(3) no
C2' C3 . . 1.441(3) no
C4' C9' . . 1.389(3) no
C4' C5' . . 1.372(4) no
C5' C6' . . 1.384(4) no
C6' C7' . . 1.379(3) no
C7' C8' . . 1.373(3) no
C8' C9' . . 1.382(3) no
C2 H2 . . 0.9299 no
C3 H3 . . 0.9298 no
C4' H4' . . 0.9296 no
C5' H5' . . 0.9299 no
C6' H6' . . 0.9299 no
C7' H7' . . 0.9304 no

loop_
_cod_related_entry_id
_cod_related_entry_database
_cod_related_entry_code
1 ChemSpider 4837976
